data_4315155
loop_
_publ_author_name
'Gerald F. Manbeck'
'William W. Brennessel'
'Christopher M. Evans'
'Richard Eisenberg'

_publ_section_title
;
 Tetranuclear Copper(I) Iodide Complexes of Chelating
 Bis(1-benzyl-1H-1,2,3-triazole) Ligands: Structural Characterization and
 Solid State Photoluminescence
;
_journal_name_full 'Inorganic Chemistry'
_journal_page_first 2834
_journal_page_last 2843
_journal_paper_doi 10.1021/ic902236n
_journal_volume 49
_journal_year 2010
_chemical_formula_moiety 'C24 H18 F2 N6'
_chemical_formula_sum 'C24 H18 F2 N6'
_chemical_formula_weight 428.44
_chemical_name_common eisjfm28
_chemical_name_systematic
; 
 ? 
;
_space_group_IT_number 14
_symmetry_cell_setting monoclinic
_symmetry_space_group_name_Hall '-P 2ybc'
_symmetry_space_group_name_H-M 'P 1 21/c 1'
_atom_sites_solution_hydrogens geom
_atom_sites_solution_primary direct
_atom_sites_solution_secondary difmap
_audit_creation_method SHELXL-97
_cell_angle_alpha 90.00
_cell_angle_beta 91.535(2)
_cell_angle_gamma 90.00
_cell_formula_units_Z 4
_cell_length_a 5.4883(7)
_cell_length_b 18.914(2)
_cell_length_c 19.122(2)
_cell_measurement_reflns_used 4072
_cell_measurement_temperature 100.0(1)
_cell_measurement_theta_max 37.57
_cell_measurement_theta_min 2.40
_cell_volume 1984.3(4)
_computing_cell_refinement 'SAINT (Bruker, 2007)'
_computing_data_collection 'APEX2 (Bruker, 2008)'
_computing_data_reduction 'SAINT (Bruker, 2007)'
_computing_molecular_graphics 'SHELXTL (Sheldrick, 2008)'
_computing_publication_material 'SHELXTL (Sheldrick, 2008)'
_computing_structure_refinement 'SHELXL-97 (Sheldrick, 2008)'
_computing_structure_solution 'SIR97 (Altomare et al., 1999)'
_diffrn_ambient_temperature 100.0(1)
_diffrn_measured_fraction_theta_full 0.987
_diffrn_measured_fraction_theta_max 0.987
_diffrn_measurement_device_type 'Bruker SMART APEX II CCD Platform'
_diffrn_measurement_method 'area detector, \w scans per \f'
_diffrn_radiation_monochromator graphite
_diffrn_radiation_source 'fine-focus sealed tube'
_diffrn_radiation_type MoK\a
_diffrn_radiation_wavelength 0.71073
_diffrn_reflns_av_R_equivalents 0.0565
_diffrn_reflns_av_sigmaI/netI 0.0560
_diffrn_reflns_limit_h_max 8
_diffrn_reflns_limit_h_min -8
_diffrn_reflns_limit_k_max 30
_diffrn_reflns_limit_k_min -30
_diffrn_reflns_limit_l_max 30
_diffrn_reflns_limit_l_min -30
_diffrn_reflns_number 31774
_diffrn_reflns_theta_full 34.97
_diffrn_reflns_theta_max 34.97
_diffrn_reflns_theta_min 1.51
_exptl_absorpt_coefficient_mu 0.102
_exptl_absorpt_correction_T_max 0.9898
_exptl_absorpt_correction_T_min 0.9525
_exptl_absorpt_correction_type multi-scan
_exptl_absorpt_process_details 'SADABS (Sheldrick, 2008)'
_exptl_crystal_colour colorless
_exptl_crystal_density_diffrn 1.434
_exptl_crystal_density_method 'not measured'
_exptl_crystal_description rod
_exptl_crystal_F_000 888
_exptl_crystal_size_max 0.48
_exptl_crystal_size_mid 0.18
_exptl_crystal_size_min 0.10
_refine_diff_density_max 0.504
_refine_diff_density_min -0.297
_refine_diff_density_rms 0.077
_refine_ls_extinction_method none
_refine_ls_goodness_of_fit_ref 1.031
_refine_ls_hydrogen_treatment refall
_refine_ls_matrix_type full
_refine_ls_number_parameters 361
_refine_ls_number_reflns 8603
_refine_ls_number_restraints 0
_refine_ls_restrained_S_all 1.031
_refine_ls_R_factor_all 0.0892
_refine_ls_R_factor_gt 0.0524
_refine_ls_shift/su_max 0.001
_refine_ls_shift/su_mean 0.000
_refine_ls_structure_factor_coef Fsqd
_refine_ls_weighting_details 'calc w=1/[\s^2^(Fo^2^)+(0.0800P)^2^+0.0000P] where P=(Fo^2^+2Fc^2^)/3'
_refine_ls_weighting_scheme calc
_refine_ls_wR_factor_gt 0.1278
_refine_ls_wR_factor_ref 0.1510
_reflns_number_gt 5700
_reflns_number_total 8603
_reflns_threshold_expression >2sigma(I)
_cod_data_source_file ic902236n_si_003_2.cif
_cod_data_source_block L3
_cod_database_code 4315155

loop_
_symmetry_equiv_pos_as_xyz
'x, y, z'
'-x, y+1/2, -z+1/2'
'-x, -y, -z'
'x, -y-1/2, z-1/2'

loop_
_atom_site_label
_atom_site_type_symbol
_atom_site_fract_x
_atom_site_fract_y
_atom_site_fract_z
_atom_site_U_iso_or_equiv
_atom_site_adp_type
_atom_site_occupancy
_atom_site_symmetry_multiplicity
_atom_site_calc_flag
_atom_site_refinement_flags
_atom_site_disorder_assembly
_atom_site_disorder_group
F1 F 1.03075(15) 0.85721(4) -0.25261(4) 0.02347(18) Uani 1 1 d . . .
F2 F 1.28110(14) 0.74400(4) -0.20450(4) 0.02264(17) Uani 1 1 d . . .
N1 N 0.34496(18) 0.92466(5) 0.02632(5) 0.01364(18) Uani 1 1 d . . .
N2 N 0.22500(19) 0.93214(6) -0.03565(6) 0.0169(2) Uani 1 1 d . . .
N3 N 0.34315(19) 0.89540(5) -0.08185(5) 0.0164(2) Uani 1 1 d . . .
N4 N 0.64762(18) 0.66859(5) 0.08544(5) 0.01387(18) Uani 1 1 d . . .
N5 N 0.88932(18) 0.65915(5) 0.08790(6) 0.0163(2) Uani 1 1 d . . .
N6 N 0.97859(18) 0.69437(5) 0.03522(5) 0.01544(19) Uani 1 1 d . . .
C1 C 0.5406(2) 0.88250(6) 0.02014(6) 0.0143(2) Uani 1 1 d . . .
H1 H 0.648(3) 0.8720(8) 0.0588(9) 0.020(4) Uiso 1 1 d . . .
C2 C 0.5385(2) 0.86335(6) -0.04930(6) 0.0132(2) Uani 1 1 d . . .
C3 C 0.7192(2) 0.82518(6) -0.09025(6) 0.0130(2) Uani 1 1 d . . .
C4 C 0.7777(2) 0.85438(6) -0.15499(6) 0.0154(2) Uani 1 1 d . . .
H4 H 0.693(3) 0.8980(8) -0.1749(8) 0.018(4) Uiso 1 1 d . . .
C5 C 0.9645(2) 0.82652(7) -0.19223(6) 0.0162(2) Uani 1 1 d . . .
C6 C 1.0935(2) 0.76847(7) -0.16754(6) 0.0162(2) Uani 1 1 d . . .
C7 C 1.0326(2) 0.73703(6) -0.10607(6) 0.0151(2) Uani 1 1 d . . .
H7 H 1.117(3) 0.6957(9) -0.0911(9) 0.022(4) Uiso 1 1 d . . .
C8 C 0.8451(2) 0.76485(6) -0.06611(6) 0.0129(2) Uani 1 1 d . . .
C9 C 0.7935(2) 0.72693(6) -0.00098(6) 0.0125(2) Uani 1 1 d . . .
C10 C 0.5789(2) 0.71049(6) 0.03115(6) 0.0138(2) Uani 1 1 d . . .
H10 H 0.406(3) 0.7211(8) 0.0209(8) 0.013(4) Uiso 1 1 d . . .
C11 C 0.2614(2) 0.96291(6) 0.08735(6) 0.0152(2) Uani 1 1 d . . .
H11A H 0.187(3) 1.0055(9) 0.0693(9) 0.019(4) Uiso 1 1 d . . .
H11B H 0.410(3) 0.9771(9) 0.1145(9) 0.027(4) Uiso 1 1 d . . .
C12 C 0.0870(2) 0.92201(6) 0.13149(6) 0.0142(2) Uani 1 1 d . . .
C13 C 0.0824(2) 0.84856(6) 0.13434(7) 0.0172(2) Uani 1 1 d . . .
H13 H 0.191(3) 0.8193(9) 0.1057(8) 0.020(4) Uiso 1 1 d . . .
C14 C -0.0814(3) 0.81407(7) 0.17699(7) 0.0212(3) Uani 1 1 d . . .
H14 H -0.085(3) 0.7624(10) 0.1779(10) 0.032(5) Uiso 1 1 d . . .
C15 C -0.2387(3) 0.85262(8) 0.21777(7) 0.0227(3) Uani 1 1 d . . .
H15 H -0.353(3) 0.8285(10) 0.2482(9) 0.033(5) Uiso 1 1 d . . .
C16 C -0.2331(3) 0.92600(8) 0.21545(7) 0.0219(3) Uani 1 1 d . . .
H16 H -0.342(3) 0.9546(10) 0.2438(9) 0.031(5) Uiso 1 1 d . . .
C17 C -0.0730(2) 0.96059(7) 0.17232(6) 0.0176(2) Uani 1 1 d . . .
H17 H -0.064(3) 1.0115(9) 0.1699(8) 0.017(4) Uiso 1 1 d . . .
C18 C 0.4958(2) 0.63370(6) 0.13732(6) 0.0156(2) Uani 1 1 d . . .
H18A H 0.333(3) 0.6507(8) 0.1298(8) 0.012(3) Uiso 1 1 d . . .
H18B H 0.555(3) 0.6479(8) 0.1824(8) 0.017(4) Uiso 1 1 d . . .
C19 C 0.4969(2) 0.55432(6) 0.12886(6) 0.0147(2) Uani 1 1 d . . .
C20 C 0.6823(2) 0.51354(7) 0.15951(7) 0.0171(2) Uani 1 1 d . . .
H20 H 0.813(3) 0.5361(9) 0.1841(9) 0.030(5) Uiso 1 1 d . . .
C21 C 0.6808(2) 0.44042(7) 0.15201(7) 0.0188(2) Uani 1 1 d . . .
H21 H 0.810(3) 0.4133(10) 0.1754(9) 0.031(5) Uiso 1 1 d . . .
C22 C 0.4951(2) 0.40777(7) 0.11368(7) 0.0191(2) Uani 1 1 d . . .
H22 H 0.488(3) 0.3573(10) 0.1120(9) 0.027(4) Uiso 1 1 d . . .
C23 C 0.3119(2) 0.44802(7) 0.08225(7) 0.0215(3) Uani 1 1 d . . .
H23 H 0.183(4) 0.4266(10) 0.0542(10) 0.034(5) Uiso 1 1 d . . .
C24 C 0.3120(2) 0.52120(7) 0.09005(7) 0.0201(2) Uani 1 1 d . . .
H24 H 0.185(3) 0.5485(9) 0.0677(9) 0.026(4) Uiso 1 1 d . . .

loop_
_atom_site_aniso_label
_atom_site_aniso_U_11
_atom_site_aniso_U_22
_atom_site_aniso_U_33
_atom_site_aniso_U_23
_atom_site_aniso_U_13
_atom_site_aniso_U_12
F1 0.0293(4) 0.0253(4) 0.0162(3) 0.0047(3) 0.0078(3) 0.0039(3)
F2 0.0199(4) 0.0271(4) 0.0213(4) -0.0018(3) 0.0083(3) 0.0061(3)
N1 0.0122(4) 0.0127(4) 0.0160(4) 0.0001(3) 0.0009(3) 0.0016(3)
N2 0.0143(5) 0.0182(5) 0.0181(5) -0.0004(4) -0.0011(4) 0.0039(4)
N3 0.0143(5) 0.0165(5) 0.0183(5) -0.0002(4) -0.0013(4) 0.0035(4)
N4 0.0109(4) 0.0122(4) 0.0186(5) 0.0013(3) 0.0015(3) 0.0009(3)
N5 0.0112(4) 0.0172(5) 0.0207(5) 0.0037(4) 0.0011(4) 0.0013(4)
N6 0.0114(4) 0.0158(4) 0.0192(5) 0.0027(4) 0.0010(3) 0.0015(3)
C1 0.0117(5) 0.0137(5) 0.0174(5) 0.0004(4) 0.0002(4) 0.0019(4)
C2 0.0118(5) 0.0110(5) 0.0169(5) 0.0010(4) 0.0012(4) 0.0001(4)
C3 0.0113(5) 0.0121(5) 0.0155(5) -0.0012(4) 0.0003(4) 0.0002(4)
C4 0.0161(5) 0.0147(5) 0.0152(5) -0.0002(4) 0.0004(4) 0.0007(4)
C5 0.0182(5) 0.0178(5) 0.0128(5) 0.0005(4) 0.0018(4) -0.0006(4)
C6 0.0149(5) 0.0174(5) 0.0164(5) -0.0036(4) 0.0037(4) 0.0018(4)
C7 0.0131(5) 0.0146(5) 0.0176(5) -0.0007(4) 0.0012(4) 0.0020(4)
C8 0.0112(5) 0.0123(5) 0.0153(5) -0.0005(4) 0.0012(4) -0.0002(4)
C9 0.0108(5) 0.0111(5) 0.0155(5) -0.0002(4) 0.0008(4) 0.0008(3)
C10 0.0113(5) 0.0127(5) 0.0173(5) 0.0002(4) 0.0002(4) 0.0014(4)
C11 0.0154(5) 0.0123(5) 0.0181(5) -0.0022(4) 0.0030(4) 0.0007(4)
C12 0.0131(5) 0.0147(5) 0.0148(5) 0.0010(4) 0.0003(4) 0.0006(4)
C13 0.0179(5) 0.0142(5) 0.0194(5) 0.0000(4) 0.0005(4) 0.0010(4)
C14 0.0258(7) 0.0170(6) 0.0208(6) 0.0029(4) 0.0000(5) -0.0030(5)
C15 0.0227(6) 0.0254(7) 0.0201(6) 0.0048(5) 0.0037(5) -0.0045(5)
C16 0.0205(6) 0.0259(6) 0.0196(6) 0.0009(5) 0.0060(5) 0.0033(5)
C17 0.0178(6) 0.0175(5) 0.0176(5) -0.0002(4) 0.0028(4) 0.0023(4)
C18 0.0147(5) 0.0143(5) 0.0180(5) 0.0018(4) 0.0030(4) -0.0001(4)
C19 0.0135(5) 0.0128(5) 0.0179(5) 0.0012(4) 0.0030(4) -0.0007(4)
C20 0.0148(5) 0.0155(5) 0.0209(5) 0.0001(4) -0.0008(4) -0.0009(4)
C21 0.0177(6) 0.0154(5) 0.0235(6) 0.0015(4) 0.0012(5) 0.0024(4)
C22 0.0196(6) 0.0141(5) 0.0237(6) -0.0009(4) 0.0038(5) 0.0003(4)
C23 0.0177(6) 0.0183(6) 0.0281(6) -0.0033(5) -0.0029(5) -0.0005(4)
C24 0.0161(6) 0.0182(6) 0.0258(6) -0.0007(5) -0.0030(5) 0.0013(4)

loop_
_atom_type_symbol
_atom_type_description
_atom_type_scat_dispersion_real
_atom_type_scat_dispersion_imag
_atom_type_scat_source
C C 0.0033 0.0016 'International Tables Vol C Tables 4.2.6.8 and 6.1.1.4'
H H 0.0000 0.0000 'International Tables Vol C Tables 4.2.6.8 and 6.1.1.4'
N N 0.0061 0.0033 'International Tables Vol C Tables 4.2.6.8 and 6.1.1.4'
F F 0.0171 0.0103 'International Tables Vol C Tables 4.2.6.8 and 6.1.1.4'

loop_
_geom_angle_atom_site_label_1
_geom_angle_atom_site_label_2
_geom_angle_atom_site_label_3
_geom_angle
_geom_angle_site_symmetry_1
_geom_angle_site_symmetry_3
_geom_angle_publ_flag
C1 N1 N2 110.94(10) . . ?
C1 N1 C11 129.32(10) . . ?
N2 N1 C11 119.68(10) . . ?
N3 N2 N1 107.36(10) . . ?
N2 N3 C2 108.95(10) . . ?
N5 N4 C10 111.18(10) . . ?
N5 N4 C18 119.73(10) . . ?
C10 N4 C18 129.08(10) . . ?
N6 N5 N4 107.16(9) . . ?
N5 N6 C9 109.32(10) . . ?
N1 C1 C2 104.76(10) . . ?
N1 C1 H1 122.3(10) . . ?
C2 C1 H1 132.9(10) . . ?
N3 C2 C1 107.99(10) . . ?
N3 C2 C3 120.49(10) . . ?
C1 C2 C3 130.94(11) . . ?
C4 C3 C8 119.21(11) . . ?
C4 C3 C2 116.82(10) . . ?
C8 C3 C2 123.82(10) . . ?
C5 C4 C3 120.03(11) . . ?
C5 C4 H4 117.4(9) . . ?
C3 C4 H4 122.5(9) . . ?
F1 C5 C4 120.11(11) . . ?
F1 C5 C6 119.07(11) . . ?
C4 C5 C6 120.78(11) . . ?
F2 C6 C7 120.66(11) . . ?
F2 C6 C5 119.05(11) . . ?
C7 C6 C5 120.28(11) . . ?
C6 C7 C8 120.40(11) . . ?
C6 C7 H7 119.4(10) . . ?
C8 C7 H7 120.2(10) . . ?
C7 C8 C3 119.19(11) . . ?
C7 C8 C9 116.08(10) . . ?
C3 C8 C9 124.74(10) . . ?
N6 C9 C10 107.83(10) . . ?
N6 C9 C8 119.55(10) . . ?
C10 C9 C8 132.33(11) . . ?
N4 C10 C9 104.50(10) . . ?
N4 C10 H10 121.4(9) . . ?
C9 C10 H10 134.0(9) . . ?
N1 C11 C12 114.33(10) . . ?
N1 C11 H11A 105.5(10) . . ?
C12 C11 H11A 111.1(10) . . ?
N1 C11 H11B 106.3(10) . . ?
C12 C11 H11B 111.8(10) . . ?
H11A C11 H11B 107.3(14) . . ?
C13 C12 C17 119.20(11) . . ?
C13 C12 C11 123.18(11) . . ?
C17 C12 C11 117.61(11) . . ?
C12 C13 C14 120.25(12) . . ?
C12 C13 H13 121.7(10) . . ?
C14 C13 H13 118.1(10) . . ?
C15 C14 C13 120.31(12) . . ?
C15 C14 H14 120.2(11) . . ?
C13 C14 H14 119.5(11) . . ?
C14 C15 C16 119.56(13) . . ?
C14 C15 H15 120.4(11) . . ?
C16 C15 H15 120.0(11) . . ?
C17 C16 C15 120.37(13) . . ?
C17 C16 H16 118.4(11) . . ?
C15 C16 H16 121.3(11) . . ?
C16 C17 C12 120.30(12) . . ?
C16 C17 H17 122.3(9) . . ?
C12 C17 H17 117.4(10) . . ?
N4 C18 C19 111.73(10) . . ?
N4 C18 H18A 107.0(9) . . ?
C19 C18 H18A 108.9(9) . . ?
N4 C18 H18B 107.5(10) . . ?
C19 C18 H18B 112.1(10) . . ?
H18A C18 H18B 109.5(13) . . ?
C24 C19 C20 119.30(11) . . ?
C24 C19 C18 120.02(11) . . ?
C20 C19 C18 120.68(11) . . ?
C21 C20 C19 120.32(12) . . ?
C21 C20 H20 120.0(11) . . ?
C19 C20 H20 119.7(11) . . ?
C22 C21 C20 120.04(12) . . ?
C22 C21 H21 121.6(11) . . ?
C20 C21 H21 118.3(11) . . ?
C21 C22 C23 119.98(12) . . ?
C21 C22 H22 119.5(11) . . ?
C23 C22 H22 120.4(11) . . ?
C22 C23 C24 120.12(12) . . ?
C22 C23 H23 121.6(11) . . ?
C24 C23 H23 118.3(11) . . ?
C19 C24 C23 120.22(12) . . ?
C19 C24 H24 120.4(10) . . ?
C23 C24 H24 119.4(10) . . ?

loop_
_geom_bond_atom_site_label_1
_geom_bond_atom_site_label_2
_geom_bond_distance
_geom_bond_site_symmetry_2
_geom_bond_publ_flag
F1 C5 1.3509(14) . ?
F2 C6 1.3465(14) . ?
N1 C1 1.3453(15) . ?
N1 N2 1.3476(14) . ?
N1 C11 1.4575(15) . ?
N2 N3 1.3094(15) . ?
N3 C2 1.3671(15) . ?
N4 N5 1.3381(14) . ?
N4 C10 1.3516(15) . ?
N4 C18 1.4692(15) . ?
N5 N6 1.3134(14) . ?
N6 C9 1.3611(15) . ?
C1 C2 1.3760(17) . ?
C1 H1 0.954(17) . ?
C2 C3 1.4695(16) . ?
C3 C4 1.4007(16) . ?
C3 C8 1.4055(16) . ?
C4 C5 1.3690(17) . ?
C4 H4 1.017(16) . ?
C5 C6 1.3827(18) . ?
C6 C7 1.3667(17) . ?
C7 C8 1.4005(16) . ?
C7 H7 0.948(17) . ?
C8 C9 1.4713(16) . ?
C9 C10 1.3783(16) . ?
C10 H10 0.983(15) . ?
C11 C12 1.5066(17) . ?
C11 H11A 0.963(16) . ?
C11 H11B 0.993(18) . ?
C12 C13 1.3906(17) . ?
C12 C17 1.3965(17) . ?
C13 C14 1.3923(18) . ?
C13 H13 0.991(17) . ?
C14 C15 1.386(2) . ?
C14 H14 0.978(19) . ?
C15 C16 1.389(2) . ?
C15 H15 0.979(19) . ?
C16 C17 1.3854(19) . ?
C16 H16 0.980(19) . ?
C17 H17 0.966(17) . ?
C18 C19 1.5102(17) . ?
C18 H18A 0.956(15) . ?
C18 H18B 0.951(16) . ?
C19 C24 1.3902(18) . ?
C19 C20 1.3935(17) . ?
C20 C21 1.3905(17) . ?
C20 H20 0.950(18) . ?
C21 C22 1.3846(19) . ?
C21 H21 0.974(18) . ?
C22 C23 1.3854(19) . ?
C22 H22 0.956(18) . ?
C23 C24 1.3921(19) . ?
C23 H23 0.967(19) . ?
C24 H24 0.957(18) . ?

loop_
_geom_torsion_atom_site_label_1
_geom_torsion_atom_site_label_2
_geom_torsion_atom_site_label_3
_geom_torsion_atom_site_label_4
_geom_torsion
_geom_torsion_site_symmetry_1
_geom_torsion_site_symmetry_2
_geom_torsion_site_symmetry_3
_geom_torsion_site_symmetry_4
_geom_torsion_publ_flag
C1 N1 N2 N3 -0.39(13) . . . . ?
C11 N1 N2 N3 176.92(10) . . . . ?
N1 N2 N3 C2 0.75(13) . . . . ?
C10 N4 N5 N6 -0.35(13) . . . . ?
C18 N4 N5 N6 178.48(10) . . . . ?
N4 N5 N6 C9 0.37(13) . . . . ?
N2 N1 C1 C2 -0.12(13) . . . . ?
C11 N1 C1 C2 -177.10(11) . . . . ?
N2 N3 C2 C1 -0.84(14) . . . . ?
N2 N3 C2 C3 -173.03(10) . . . . ?
N1 C1 C2 N3 0.57(13) . . . . ?
N1 C1 C2 C3 171.65(12) . . . . ?
N3 C2 C3 C4 37.44(16) . . . . ?
C1 C2 C3 C4 -132.71(13) . . . . ?
N3 C2 C3 C8 -146.89(12) . . . . ?
C1 C2 C3 C8 42.96(19) . . . . ?
C8 C3 C4 C5 -3.53(17) . . . . ?
C2 C3 C4 C5 172.35(11) . . . . ?
C3 C4 C5 F1 -176.00(11) . . . . ?
C3 C4 C5 C6 1.58(19) . . . . ?
F1 C5 C6 F2 -0.22(18) . . . . ?
C4 C5 C6 F2 -177.83(11) . . . . ?
F1 C5 C6 C7 179.05(11) . . . . ?
C4 C5 C6 C7 1.44(19) . . . . ?
F2 C6 C7 C8 176.81(10) . . . . ?
C5 C6 C7 C8 -2.45(19) . . . . ?
C6 C7 C8 C3 0.46(18) . . . . ?
C6 C7 C8 C9 179.82(11) . . . . ?
C4 C3 C8 C7 2.51(17) . . . . ?
C2 C3 C8 C7 -173.07(11) . . . . ?
C4 C3 C8 C9 -176.80(11) . . . . ?
C2 C3 C8 C9 7.63(18) . . . . ?
N5 N6 C9 C10 -0.25(13) . . . . ?
N5 N6 C9 C8 -174.78(10) . . . . ?
C7 C8 C9 N6 32.58(16) . . . . ?
C3 C8 C9 N6 -148.09(11) . . . . ?
C7 C8 C9 C10 -140.37(13) . . . . ?
C3 C8 C9 C10 39.0(2) . . . . ?
N5 N4 C10 C9 0.19(13) . . . . ?
C18 N4 C10 C9 -178.50(11) . . . . ?
N6 C9 C10 N4 0.03(13) . . . . ?
C8 C9 C10 N4 173.59(12) . . . . ?
C1 N1 C11 C12 -90.36(15) . . . . ?
N2 N1 C11 C12 92.89(13) . . . . ?
N1 C11 C12 C13 26.32(17) . . . . ?
N1 C11 C12 C17 -155.07(11) . . . . ?
C17 C12 C13 C14 0.55(18) . . . . ?
C11 C12 C13 C14 179.13(12) . . . . ?
C12 C13 C14 C15 -1.0(2) . . . . ?
C13 C14 C15 C16 0.5(2) . . . . ?
C14 C15 C16 C17 0.5(2) . . . . ?
C15 C16 C17 C12 -0.9(2) . . . . ?
C13 C12 C17 C16 0.41(18) . . . . ?
C11 C12 C17 C16 -178.25(12) . . . . ?
N5 N4 C18 C19 -66.68(14) . . . . ?
C10 N4 C18 C19 111.91(13) . . . . ?
N4 C18 C19 C24 -95.41(14) . . . . ?
N4 C18 C19 C20 84.46(14) . . . . ?
C24 C19 C20 C21 -0.73(19) . . . . ?
C18 C19 C20 C21 179.40(12) . . . . ?
C19 C20 C21 C22 0.3(2) . . . . ?
C20 C21 C22 C23 0.6(2) . . . . ?
C21 C22 C23 C24 -1.0(2) . . . . ?
C20 C19 C24 C23 0.29(19) . . . . ?
C18 C19 C24 C23 -179.84(12) . . . . ?
C22 C23 C24 C19 0.6(2) . . . . ?

loop_
_cod_related_entry_id
_cod_related_entry_database
_cod_related_entry_code
1 ChemSpider 30660968
